data_7061180
loop_
_publ_author_name
'Zhu, Bai-Li'
'Jin, Yun-Peng'
'Jiang, Jian'
'Zuo, Ming-Hui'
'Cui, Shu-Xin'

_publ_section_title
;
 Two new photochromic supramolecular compositions based on viologen:
 photocontrolled fluorescence, aniline detection and inkless erasable
 printing performance
;
_journal_issue 4
_journal_name_full 'New Journal of Chemistry'
_journal_page_first 1905
_journal_page_last 1911
_journal_paper_doi 10.1039/D1NJ04918F
_journal_volume 46
_journal_year 2022
_chemical_formula_moiety 'C26 H21 N2 O3, 2(C10 H5 O8), 2(H2 O)'
_chemical_formula_sum 'C46 H35 N2 O21'
_chemical_formula_weight 951.76
_space_group_crystal_system monoclinic
_space_group_IT_number 14
_space_group_name_Hall '-P 2ybc'
_space_group_name_H-M_alt 'P 1 21/c 1'
_atom_sites_solution_hydrogens mixed
_atom_sites_solution_primary dual
_audit_creation_date 2021-11-24
_audit_creation_method
;
Olex2 1.3
(compiled 2020.11.12 svn.r5f609507 for OlexSys, GUI svn.r6408)
;
_audit_update_record
;
2021-11-28 deposited with the CCDC.	2021-12-06 downloaded from the CCDC.
;
_cell_angle_alpha 90
_cell_angle_beta 94.407(3)
_cell_angle_gamma 90
_cell_formula_units_Z 2
_cell_length_a 9.6809(14)
_cell_length_b 15.526(2)
_cell_length_c 13.6809(17)
_cell_measurement_reflns_used 1466
_cell_measurement_temperature 296.15
_cell_measurement_theta_max 27.513
_cell_measurement_theta_min 2.485
_cell_volume 2050.2(5)
_computing_cell_refinement 'SAINT v8.34A (Bruker, 2013)'
_computing_data_collection 'Bruker SMART APEX II'
_computing_data_reduction 'SAINT v8.34A (Bruker, 2013)'
_computing_molecular_graphics 'Olex2 1.3 (Dolomanov et al., 2009)'
_computing_publication_material 'Olex2 1.3 (Dolomanov et al., 2009)'
_computing_structure_refinement 'SHELXL 2018/3 (Sheldrick, 2015)'
_computing_structure_solution 'SHELXT 2018/2 (Sheldrick, 2018)'
_diffrn_ambient_temperature 296.15
_diffrn_measured_fraction_theta_full 1.000
_diffrn_measured_fraction_theta_max 0.969
_diffrn_measurement_device_type 'CCD area detector'
_diffrn_radiation_type MoK\a
_diffrn_radiation_wavelength 0.71073
_diffrn_reflns_av_R_equivalents 0.0853
_diffrn_reflns_av_unetI/netI 0.1448
_diffrn_reflns_Laue_measured_fraction_full 1.000
_diffrn_reflns_Laue_measured_fraction_max 0.969
_diffrn_reflns_limit_h_max 12
_diffrn_reflns_limit_h_min -7
_diffrn_reflns_limit_k_max 19
_diffrn_reflns_limit_k_min -20
_diffrn_reflns_limit_l_max 17
_diffrn_reflns_limit_l_min -17
_diffrn_reflns_number 12125
_diffrn_reflns_point_group_measured_fraction_full 1.000
_diffrn_reflns_point_group_measured_fraction_max 0.969
_diffrn_reflns_theta_full 25.000
_diffrn_reflns_theta_max 27.691
_diffrn_reflns_theta_min 1.987
_diffrn_source_current 30.0
_diffrn_source_power 1.5
_diffrn_source_voltage 50.0
_exptl_absorpt_coefficient_mu 0.124
_exptl_absorpt_correction_T_max 0.976
_exptl_absorpt_correction_T_min 0.956
_exptl_absorpt_correction_type multi-scan
_exptl_absorpt_process_details
;
SADABS-2014/5 (Bruker,2014/5) was used for absorption correction.
wR2(int) was 0.0644 before and 0.0344 after correction.
The Ratio of minimum to maximum transmission is 0.9366.
The \l/2 correction factor is 0.00150.
;
_exptl_crystal_colour yellow
_exptl_crystal_density_diffrn 1.542
_exptl_crystal_description block
_exptl_crystal_F_000 986
_exptl_crystal_size_max 0.4
_exptl_crystal_size_mid 0.3
_exptl_crystal_size_min 0.2
_refine_diff_density_max 0.284
_refine_diff_density_min -0.256
_refine_diff_density_rms 0.054
_refine_ls_extinction_method none
_refine_ls_goodness_of_fit_ref 1.062
_refine_ls_hydrogen_treatment mixed
_refine_ls_matrix_type full
_refine_ls_number_parameters 336
_refine_ls_number_reflns 4648
_refine_ls_number_restraints 0
_refine_ls_restrained_S_all 1.062
_refine_ls_R_factor_all 0.2066
_refine_ls_R_factor_gt 0.0896
_refine_ls_shift/su_max 0.000
_refine_ls_shift/su_mean 0.000
_refine_ls_structure_factor_coef Fsqd
_refine_ls_weighting_details 'w=1/[\s^2^(Fo^2^)+(0.0782P)^2^+0.0450P] where P=(Fo^2^+2Fc^2^)/3'
_refine_ls_weighting_scheme calc
_refine_ls_wR_factor_gt 0.1823
_refine_ls_wR_factor_ref 0.2192
_reflns_Friedel_coverage 0.000
_reflns_number_gt 1940
_reflns_number_total 4797
_reflns_threshold_expression 'I > 2\s(I)'
_cod_data_source_file d1nj04918f2.cif
_cod_data_source_block 201202zww3_0m
_cod_depositor_comments 'Adding full bibliography for 7061179--7061180.cif.'
_cod_original_sg_symbol_H-M 'P 21/c'
_cod_database_code 7061180
_shelx_shelxl_version_number 2018/3
_shelx_space_group_comment
;
The symmetry employed for this shelxl refinement is uniquely defined
by the following loop, which should always be used as a source of
symmetry information in preference to the above space-group names.
They are only intended as comments.
;
_olex2_refinement_description
;
1. Fixed Uiso
 At 1.2 times of:
  All C(H) groups, All C(H,H) groups
 At 1.5 times of:
  All O(H) groups, All O(H,H) groups
2. Uiso/Uaniso restraints and constraints
Uanis(C13A) = Uanis(C13B)
3. Others
 Sof(C13B)=1-FVAR(1)
 Sof(C13A)=FVAR(1)
 Fixed Sof: O2(0.5) H2A(0.5)
4.a Free rotating group:
 OW1(HW1A,HW1B)
4.b Secondary CH2 refined with riding coordinates:
 C6(H6A,H6B)
4.c Aromatic/amide H refined with riding coordinates:
 C23(H23), C18(H18), C2(H2), C3(H3), C5(H5), C4(H4), C8(H8), C12(H12), C9(H9),
 C11(H11)
4.d Idealised tetrahedral OH refined as rotating group:
 O2(H2A)
;
_olex2_submission_special_instructions 'No special instructions were received'

loop_
_space_group_symop_operation_xyz
'x, y, z'
'-x, y+1/2, -z+1/2'
'-x, -y, -z'
'x, -y-1/2, z-1/2'

loop_
_atom_site_label
_atom_site_type_symbol
_atom_site_fract_x
_atom_site_fract_y
_atom_site_fract_z
_atom_site_U_iso_or_equiv
_atom_site_adp_type
_atom_site_occupancy
_atom_site_site_symmetry_order
_atom_site_calc_flag
_atom_site_refinement_flags_posn
_atom_site_refinement_flags_adp
_atom_site_refinement_flags_occupancy
_atom_site_disorder_assembly
_atom_site_disorder_group
O6 O 0.7842(3) 0.7810(2) 0.3444(2) 0.0460(8) Uani 1 1 d . . . . .
O10 O 0.0478(3) 0.7630(2) 0.3763(3) 0.0585(11) Uani 1 1 d . . . . .
O5 O 0.7720(3) 0.7522(2) 0.5022(2) 0.0561(10) Uani 1 1 d . . . . .
O4 O 0.6404(3) 0.60312(19) 0.3953(3) 0.0634(10) Uani 1 1 d . . . . .
O3 O 0.4226(3) 0.5638(2) 0.3888(3) 0.0644(11) Uani 1 1 d . . . . .
OW1 O 0.2600(4) 1.1769(2) 0.3220(2) 0.0669(11) Uani 1 1 d G . . . .
HW1A H 0.266075 1.204625 0.375716 0.100 Uiso 1 1 d G U . . .
HW1B H 0.265630 1.215258 0.278184 0.100 Uiso 1 1 d G U . . .
O8 O 0.3535(4) 1.0171(2) 0.3185(3) 0.0710(12) Uani 1 1 d . . . . .
N1 N 0.9171(4) 0.0244(2) 0.2429(3) 0.0472(10) Uani 1 1 d . . . . .
C16 C 0.5622(4) 0.7810(3) 0.4052(3) 0.0293(10) Uani 1 1 d . . . . .
C15 C 0.4698(4) 0.7124(2) 0.3964(3) 0.0287(9) Uani 1 1 d . . . . .
C21 C 0.2771(4) 0.8123(2) 0.3812(3) 0.0264(9) Uani 1 1 d . . . . .
C19 C 0.3687(4) 0.8808(2) 0.3899(3) 0.0280(9) Uani 1 1 d . . . . .
C23 C 0.3278(4) 0.7295(3) 0.3850(3) 0.0314(10) Uani 1 1 d . . . . .
H23 H 0.265842 0.683659 0.379839 0.038 Uiso 1 1 calc R U . . .
C17 C 0.7195(4) 0.7694(3) 0.4196(3) 0.0345(10) Uani 1 1 d . . . . .
C18 C 0.5106(4) 0.8639(3) 0.4025(3) 0.0344(10) Uani 1 1 d . . . . .
H18 H 0.572138 0.909909 0.409235 0.041 Uiso 1 1 calc R U . . .
C22 C 0.1249(4) 0.8277(3) 0.3622(3) 0.0389(11) Uani 1 1 d . . . . .
O7 O 0.2677(5) 1.0029(2) 0.4596(3) 0.0937(15) Uani 1 1 d . . . . .
C14 C 0.5174(5) 0.6213(3) 0.3936(3) 0.0392(11) Uani 1 1 d . . . . .
C20 C 0.3216(5) 0.9726(3) 0.3928(4) 0.0406(11) Uani 1 1 d . . . . .
C1 C 0.9812(4) 0.0048(3) 0.0515(3) 0.0374(11) Uani 1 1 d . . . . .
O9 O 0.0801(4) 0.8942(2) 0.3322(4) 0.1156(19) Uani 1 1 d . . . . .
O1 O 0.5069(5) 0.3976(3) 0.3693(3) 0.1014(15) Uani 1 1 d . . . . .
C2 C 0.8867(5) -0.0480(3) 0.0927(4) 0.0537(13) Uani 1 1 d . . . . .
H2 H 0.842940 -0.091678 0.055520 0.064 Uiso 1 1 calc R U . . .
C7 C 0.8129(5) 0.1225(3) 0.3606(3) 0.0498(13) Uani 1 1 d . . . . .
C3 C 0.8568(5) -0.0364(3) 0.1885(4) 0.0578(14) Uani 1 1 d . . . . .
H3 H 0.792633 -0.072342 0.215151 0.069 Uiso 1 1 calc R U . . .
C5 C 1.0421(5) 0.0672(3) 0.1106(4) 0.0603(15) Uani 1 1 d . . . . .
H5 H 1.106951 0.104150 0.086407 0.072 Uiso 1 1 calc R U . . .
C4 C 1.0081(6) 0.0754(3) 0.2052(4) 0.0630(15) Uani 1 1 d . . . . .
H4 H 1.050481 0.118300 0.244309 0.076 Uiso 1 1 calc R U . . .
C8 C 0.6742(6) 0.1257(4) 0.3463(4) 0.0605(15) Uani 1 1 d . . . . .
H8 H 0.624597 0.075317 0.332045 0.073 Uiso 1 1 calc R U . . .
C12 C 0.8870(6) 0.1970(4) 0.3820(4) 0.0650(15) Uani 1 1 d . . . . .
H12 H 0.982911 0.195253 0.393217 0.078 Uiso 1 1 calc R U . . .
C6 C 0.8865(6) 0.0367(3) 0.3496(4) 0.0717(16) Uani 1 1 d . . . . .
H6A H 0.972363 0.035937 0.391119 0.086 Uiso 1 1 calc R U . . .
H6B H 0.828457 -0.009955 0.369794 0.086 Uiso 1 1 calc R U . . .
C9 C 0.6046(6) 0.2025(5) 0.3525(4) 0.0785(18) Uani 1 1 d . . . . .
H9 H 0.508389 0.203642 0.344426 0.094 Uiso 1 1 calc R U . . .
C10 C 0.6767(9) 0.2769(5) 0.3706(4) 0.081(2) Uani 1 1 d . . . . .
C11 C 0.8165(8) 0.2743(4) 0.3865(4) 0.0781(18) Uani 1 1 d . . . . .
H11 H 0.865591 0.324909 0.400517 0.094 Uiso 1 1 calc R U . . .
O2 O 0.7236(9) 0.4373(5) 0.3960(7) 0.093(3) Uani 0.5 1 d . . P . .
H2A H 0.679652 0.482475 0.390959 0.139 Uiso 0.5 1 calc R U P A 1
C13B C 0.5700(17) 0.3391(8) 0.3663(9) 0.062(3) Uani 0.503(11) 1 d . . P B 2
H8A H 0.315(5) 1.069(4) 0.335(4) 0.079(18) Uiso 1 1 d . . . . .
H10 H -0.037(6) 0.774(4) 0.363(4) 0.09(2) Uiso 1 1 d . . . . .
H3A H 0.449(6) 0.504(4) 0.381(4) 0.12(2) Uiso 1 1 d . . . . .
C13A C 0.6421(19) 0.3747(8) 0.3816(9) 0.062(3) Uani 0.497(11) 1 d . . P B 1

loop_
_atom_site_aniso_label
_atom_site_aniso_U_11
_atom_site_aniso_U_22
_atom_site_aniso_U_33
_atom_site_aniso_U_23
_atom_site_aniso_U_13
_atom_site_aniso_U_12
O6 0.0177(15) 0.075(2) 0.0464(19) -0.0017(17) 0.0072(14) 0.0009(16)
O10 0.0193(17) 0.050(2) 0.105(3) 0.0119(19) -0.0036(19) -0.0007(17)
O5 0.0337(18) 0.088(3) 0.045(2) -0.0010(17) -0.0082(16) 0.0148(18)
O4 0.0324(19) 0.049(2) 0.110(3) -0.0021(19) 0.0109(19) 0.0120(17)
O3 0.040(2) 0.037(2) 0.115(3) -0.0007(19) -0.001(2) 0.0027(18)
OW1 0.093(3) 0.052(2) 0.054(2) 0.0026(16) 0.000(2) 0.003(2)
O8 0.101(3) 0.044(2) 0.073(3) 0.015(2) 0.035(2) 0.015(2)
N1 0.052(3) 0.039(2) 0.050(3) -0.002(2) 0.002(2) 0.014(2)
C16 0.019(2) 0.041(3) 0.028(2) 0.0000(19) 0.0038(18) 0.000(2)
C15 0.020(2) 0.035(2) 0.031(2) -0.0007(19) 0.0040(18) 0.006(2)
C21 0.016(2) 0.031(2) 0.033(2) 0.0013(18) 0.0037(18) 0.0002(18)
C19 0.023(2) 0.031(2) 0.030(2) 0.0002(18) 0.0033(18) 0.003(2)
C23 0.022(2) 0.037(2) 0.035(2) 0.0021(19) 0.0012(19) -0.002(2)
C17 0.019(2) 0.038(2) 0.046(3) -0.008(2) -0.003(2) 0.003(2)
C18 0.025(2) 0.036(2) 0.043(3) 0.001(2) 0.006(2) -0.006(2)
C22 0.026(2) 0.036(3) 0.055(3) 0.009(2) 0.002(2) 0.008(2)
O7 0.146(4) 0.057(2) 0.086(3) 0.011(2) 0.060(3) 0.038(3)
C14 0.031(3) 0.044(3) 0.044(3) 0.004(2) 0.005(2) 0.005(2)
C20 0.035(3) 0.044(3) 0.043(3) 0.005(2) 0.006(2) -0.001(2)
C1 0.028(2) 0.031(2) 0.054(3) -0.004(2) 0.002(2) 0.003(2)
O9 0.031(2) 0.067(3) 0.245(6) 0.066(3) -0.012(3) 0.008(2)
O1 0.120(4) 0.072(3) 0.113(4) 0.001(3) 0.018(3) 0.024(3)
C2 0.053(3) 0.051(3) 0.057(3) -0.006(3) 0.003(3) -0.013(3)
C7 0.049(3) 0.057(3) 0.044(3) -0.003(2) 0.004(3) 0.009(3)
C3 0.060(3) 0.053(3) 0.063(4) 0.008(3) 0.017(3) -0.003(3)
C5 0.054(3) 0.061(3) 0.070(4) -0.026(3) 0.026(3) -0.022(3)
C4 0.056(4) 0.057(3) 0.077(4) -0.028(3) 0.008(3) -0.009(3)
C8 0.047(3) 0.080(4) 0.055(3) 0.004(3) 0.002(3) -0.005(3)
C12 0.047(3) 0.083(4) 0.066(4) -0.021(3) 0.016(3) 0.003(3)
C6 0.091(4) 0.069(4) 0.055(3) 0.004(3) 0.005(3) 0.025(4)
C9 0.056(4) 0.128(6) 0.052(4) 0.010(4) 0.004(3) 0.025(4)
C10 0.105(6) 0.093(5) 0.049(4) 0.017(4) 0.031(4) 0.061(5)
C11 0.112(6) 0.059(4) 0.068(4) -0.018(3) 0.035(4) -0.003(4)
O2 0.097(7) 0.055(5) 0.124(7) -0.002(5) -0.007(6) 0.012(5)
C13B 0.103(10) 0.033(6) 0.048(5) -0.014(5) 0.001(6) 0.009(5)
C13A 0.103(10) 0.033(6) 0.048(5) -0.014(5) 0.001(6) 0.009(5)

loop_
_atom_type_symbol
_atom_type_description
_atom_type_scat_dispersion_real
_atom_type_scat_dispersion_imag
_atom_type_scat_source
C C 0.0033 0.0016 'International Tables Vol C Tables 4.2.6.8 and 6.1.1.4'
H H 0.0000 0.0000 'International Tables Vol C Tables 4.2.6.8 and 6.1.1.4'
N N 0.0061 0.0033 'International Tables Vol C Tables 4.2.6.8 and 6.1.1.4'
O O 0.0106 0.0060 'International Tables Vol C Tables 4.2.6.8 and 6.1.1.4'

loop_
_geom_angle_atom_site_label_1
_geom_angle_atom_site_label_2
_geom_angle_atom_site_label_3
_geom_angle
_geom_angle_site_symmetry_1
_geom_angle_site_symmetry_3
_geom_angle_publ_flag
C22 O10 H10 112(4) . . ?
C14 O3 H3A 119(4) . . ?
HW1A OW1 HW1B 104.6 . . ?
C20 O8 H8A 99(3) . . ?
C3 N1 C4 119.5(4) . . ?
C3 N1 C6 121.5(4) . . ?
C4 N1 C6 118.9(5) . . ?
C15 C16 C17 123.2(3) . . ?
C18 C16 C15 118.9(3) . . ?
C18 C16 C17 117.9(3) . . ?
C16 C15 C23 119.0(4) . . ?
C16 C15 C14 122.1(4) . . ?
C23 C15 C14 118.8(4) . . ?
C19 C21 C22 120.6(3) . . ?
C23 C21 C19 119.3(3) . . ?
C23 C21 C22 120.0(3) . . ?
C21 C19 C18 119.0(4) . . ?
C21 C19 C20 122.6(4) . . ?
C18 C19 C20 118.3(4) . . ?
C15 C23 H23 119.1 . . ?
C21 C23 C15 121.8(4) . . ?
C21 C23 H23 119.1 . . ?
O6 C17 C16 115.5(4) . . ?
O5 C17 O6 125.8(4) . . ?
O5 C17 C16 118.7(4) . . ?
C16 C18 C19 121.9(4) . . ?
C16 C18 H18 119.0 . . ?
C19 C18 H18 119.0 . . ?
O10 C22 C21 115.4(4) . . ?
O9 C22 O10 122.5(4) . . ?
O9 C22 C21 122.1(4) . . ?
O4 C14 O3 122.4(4) . . ?
O4 C14 C15 121.5(4) . . ?
O3 C14 C15 116.2(4) . . ?
O8 C20 C19 113.5(4) . . ?
O7 C20 O8 122.9(5) . . ?
O7 C20 C19 123.5(4) . . ?
C2 C1 C1 123.0(5) . 3_755 ?
C5 C1 C1 120.4(5) . 3_755 ?
C5 C1 C2 116.6(4) . . ?
C1 C2 H2 119.8 . . ?
C3 C2 C1 120.4(5) . . ?
C3 C2 H2 119.8 . . ?
C8 C7 C12 119.9(5) . . ?
C8 C7 C6 119.2(5) . . ?
C12 C7 C6 120.9(5) . . ?
N1 C3 C2 121.2(5) . . ?
N1 C3 H3 119.4 . . ?
C2 C3 H3 119.4 . . ?
C1 C5 H5 119.9 . . ?
C4 C5 C1 120.2(5) . . ?
C4 C5 H5 119.9 . . ?
N1 C4 C5 122.1(5) . . ?
N1 C4 H4 119.0 . . ?
C5 C4 H4 119.0 . . ?
C7 C8 H8 119.6 . . ?
C7 C8 C9 120.7(5) . . ?
C9 C8 H8 119.6 . . ?
C7 C12 H12 120.5 . . ?
C7 C12 C11 119.1(5) . . ?
C11 C12 H12 120.5 . . ?
N1 C6 C7 109.4(4) . . ?
N1 C6 H6A 109.8 . . ?
N1 C6 H6B 109.8 . . ?
C7 C6 H6A 109.8 . . ?
C7 C6 H6B 109.8 . . ?
H6A C6 H6B 108.3 . . ?
C8 C9 H9 120.0 . . ?
C10 C9 C8 120.0(6) . . ?
C10 C9 H9 120.0 . . ?
C9 C10 C13B 102.1(9) . . ?
C9 C10 C13A 136.9(10) . . ?
C11 C10 C9 119.7(6) . . ?
C11 C10 C13B 138.2(10) . . ?
C11 C10 C13A 103.4(10) . . ?
C12 C11 H11 119.7 . . ?
C10 C11 C12 120.5(6) . . ?
C10 C11 H11 119.7 . . ?
C13A O2 H2A 109.5 . . ?
O1 C13B C10 166.5(15) . . ?
O1 C13A C10 117.0(13) . . ?
O2 C13A O1 113.9(10) . . ?
O2 C13A C10 129.0(14) . . ?

loop_
_geom_bond_atom_site_label_1
_geom_bond_atom_site_label_2
_geom_bond_distance
_geom_bond_site_symmetry_2
_geom_bond_publ_flag
O6 C17 1.258(5) . ?
O10 C22 1.275(5) . ?
O10 H10 0.84(6) . ?
O5 C17 1.232(5) . ?
O4 C14 1.222(5) . ?
O3 C14 1.278(5) . ?
O3 H3A 0.98(7) . ?
OW1 HW1A 0.8500 . ?
OW1 HW1B 0.8495 . ?
O8 C20 1.286(5) . ?
O8 H8A 0.92(5) . ?
N1 C3 1.311(6) . ?
N1 C4 1.318(6) . ?
N1 C6 1.524(6) . ?
C16 C15 1.390(5) . ?
C16 C17 1.531(5) . ?
C16 C18 1.380(5) . ?
C15 C23 1.397(5) . ?
C15 C14 1.490(5) . ?
C21 C19 1.383(5) . ?
C21 C23 1.376(5) . ?
C21 C22 1.495(5) . ?
C19 C18 1.396(5) . ?
C19 C20 1.498(6) . ?
C23 H23 0.9300 . ?
C18 H18 0.9300 . ?
C22 O9 1.180(5) . ?
O7 C20 1.185(5) . ?
C1 C1 1.489(8) 3_755 ?
C1 C2 1.382(6) . ?
C1 C5 1.366(6) . ?
O1 C13B 1.096(13) . ?
O1 C13A 1.354(17) . ?
C2 H2 0.9300 . ?
C2 C3 1.375(6) . ?
C7 C8 1.343(7) . ?
C7 C12 1.380(7) . ?
C7 C6 1.524(6) . ?
C3 H3 0.9300 . ?
C5 H5 0.9300 . ?
C5 C4 1.365(6) . ?
C4 H4 0.9300 . ?
C8 H8 0.9300 . ?
C8 C9 1.376(8) . ?
C12 H12 0.9300 . ?
C12 C11 1.385(7) . ?
C6 H6A 0.9700 . ?
C6 H6B 0.9700 . ?
C9 H9 0.9300 . ?
C9 C10 1.363(8) . ?
C10 C11 1.355(9) . ?
C10 C13B 1.412(15) . ?
C10 C13A 1.564(13) . ?
C11 H11 0.9300 . ?
O2 H2A 0.8200 . ?
O2 C13A 1.258(16) . ?

loop_
_geom_hbond_atom_site_label_D
_geom_hbond_atom_site_label_H
_geom_hbond_atom_site_label_A
_geom_hbond_distance_DH
_geom_hbond_distance_HA
_geom_hbond_distance_DA
_geom_hbond_angle_DHA
_geom_hbond_site_symmetry_A
_geom_hbond_publ_flag
OW1 HW1A O5 0.85 1.86 2.685(5) 162.3 3_676 yes
OW1 HW1B O6 0.85 1.99 2.798(4) 158.3 2_655 yes
O2 H2A O4 0.82 1.91 2.697(8) 159.6 . yes
O8 H8A OW1 0.92(5) 1.77(6) 2.644(5) 158(5) . yes
O10 H10 O6 0.84(6) 1.74(6) 2.572(4) 171(6) 1_455 yes
O3 H3A O1 0.98(7) 1.75(7) 2.727(5) 176(6) . yes

loop_
_geom_torsion_atom_site_label_1
_geom_torsion_atom_site_label_2
_geom_torsion_atom_site_label_3
_geom_torsion_atom_site_label_4
_geom_torsion
_geom_torsion_site_symmetry_1
_geom_torsion_site_symmetry_2
_geom_torsion_site_symmetry_3
_geom_torsion_site_symmetry_4
_geom_torsion_publ_flag
C16 C15 C23 C21 0.7(6) . . . . ?
C16 C15 C14 O4 -2.7(6) . . . . ?
C16 C15 C14 O3 177.6(4) . . . . ?
C15 C16 C17 O6 102.3(4) . . . . ?
C15 C16 C17 O5 -79.6(5) . . . . ?
C15 C16 C18 C19 -0.8(6) . . . . ?
C21 C19 C18 C16 0.8(6) . . . . ?
C21 C19 C20 O8 -114.5(4) . . . . ?
C21 C19 C20 O7 69.8(6) . . . . ?
C19 C21 C23 C15 -0.7(6) . . . . ?
C19 C21 C22 O10 -165.5(4) . . . . ?
C19 C21 C22 O9 17.7(7) . . . . ?
C23 C15 C14 O4 174.1(4) . . . . ?
C23 C15 C14 O3 -5.6(6) . . . . ?
C23 C21 C19 C18 0.0(5) . . . . ?
C23 C21 C19 C20 -176.1(4) . . . . ?
C23 C21 C22 O10 17.9(6) . . . . ?
C23 C21 C22 O9 -158.9(5) . . . . ?
C17 C16 C15 C23 179.0(4) . . . . ?
C17 C16 C15 C14 -4.2(6) . . . . ?
C17 C16 C18 C19 -179.8(4) . . . . ?
C18 C16 C15 C23 0.1(5) . . . . ?
C18 C16 C15 C14 176.8(4) . . . . ?
C18 C16 C17 O6 -78.7(5) . . . . ?
C18 C16 C17 O5 99.3(5) . . . . ?
C18 C19 C20 O8 69.4(5) . . . . ?
C18 C19 C20 O7 -106.3(5) . . . . ?
C22 C21 C19 C18 -176.7(4) . . . . ?
C22 C21 C19 C20 7.2(6) . . . . ?
C22 C21 C23 C15 175.9(4) . . . . ?
C14 C15 C23 C21 -176.2(4) . . . . ?
C20 C19 C18 C16 177.1(4) . . . . ?
C1 C1 C2 C3 179.5(5) 3_755 . . . ?
C1 C1 C5 C4 -179.5(5) 3_755 . . . ?
C1 C2 C3 N1 -0.3(7) . . . . ?
C1 C5 C4 N1 0.2(8) . . . . ?
C2 C1 C5 C4 -0.4(7) . . . . ?
C7 C8 C9 C10 1.9(8) . . . . ?
C7 C12 C11 C10 0.3(8) . . . . ?
C3 N1 C4 C5 0.0(7) . . . . ?
C3 N1 C6 C7 -113.5(5) . . . . ?
C5 C1 C2 C3 0.5(7) . . . . ?
C4 N1 C3 C2 0.0(7) . . . . ?
C4 N1 C6 C7 67.6(6) . . . . ?
C8 C7 C12 C11 -1.2(7) . . . . ?
C8 C7 C6 N1 87.9(6) . . . . ?
C8 C9 C10 C11 -2.8(9) . . . . ?
C8 C9 C10 C13B 177.2(7) . . . . ?
C8 C9 C10 C13A 178.9(8) . . . . ?
C12 C7 C8 C9 0.1(8) . . . . ?
C12 C7 C6 N1 -90.1(6) . . . . ?
C6 N1 C3 C2 -178.9(4) . . . . ?
C6 N1 C4 C5 179.0(5) . . . . ?
C6 C7 C8 C9 -177.9(5) . . . . ?
C6 C7 C12 C11 176.8(4) . . . . ?
C9 C10 C11 C12 1.7(9) . . . . ?
C9 C10 C13B O1 172(5) . . . . ?
C9 C10 C13A O1 -1.6(16) . . . . ?
C9 C10 C13A O2 -177.8(9) . . . . ?
C11 C10 C13B O1 -8(6) . . . . ?
C11 C10 C13A O1 179.9(8) . . . . ?
C11 C10 C13A O2 3.8(14) . . . . ?
C13B C10 C11 C12 -178.3(9) . . . . ?
C13A C10 C11 C12 -179.5(6) . . . . ?
